data_7243362
loop_
_publ_author_name
'Qiu, Qi-Ming'
'Yang, Guo-Yu'

_publ_section_title
;
 Three mixed-alkaline-metal borates with {Li@B12Ox(OH)24&#x2212;x} (x =
 18, 22) clusters: from isolated oxoboron cluster to unusual layer
;
_journal_issue 37
_journal_name_full CrystEngComm
_journal_page_first 6518
_journal_page_last 6525
_journal_paper_doi 10.1039/D1CE00910A
_journal_volume 23
_journal_year 2021
_chemical_formula_sum 'C2 H6 B12 K Li Na8 O30'
_chemical_formula_weight 869.75
_space_group_crystal_system trigonal
_space_group_IT_number 148
_space_group_name_Hall '-R 3'
_space_group_name_H-M_alt 'R -3 :H'
_atom_sites_solution_hydrogens difmap
_audit_creation_method SHELXL-2018/3
_audit_update_record
;
2021-08-04 deposited with the CCDC.	2021-08-11 downloaded from the CCDC.
;
_cell_angle_alpha 90
_cell_angle_beta 90
_cell_angle_gamma 120
_cell_formula_units_Z 3
_cell_length_a 9.6060(3)
_cell_length_b 9.6060(3)
_cell_length_c 23.5219(13)
_cell_measurement_reflns_used 3955
_cell_measurement_temperature 296(2)
_cell_measurement_theta_max 30.46
_cell_measurement_theta_min 2.60
_cell_volume 1879.70(13)
_computing_cell_refinement 'Bruker SAINT'
_computing_data_collection 'Bruker APEX2'
_computing_data_reduction 'Bruker SAINT'
_computing_molecular_graphics 'Bruker SHELXTL'
_computing_publication_material 'Bruker SHELXTL'
_computing_structure_refinement 'SHELXL-2018/3 (Sheldrick, 2018)'
_computing_structure_solution 'SHELXL-2018/3 (Sheldrick, 2018)'
_diffrn_ambient_temperature 296(2)
_diffrn_measured_fraction_theta_full 1.000
_diffrn_measured_fraction_theta_max 0.946
_diffrn_measurement_device_type 'CCD area detector'
_diffrn_measurement_method 'phi and omega scans'
_diffrn_radiation_type MoK\a
_diffrn_radiation_wavelength 0.71073
_diffrn_reflns_av_R_equivalents 0.0317
_diffrn_reflns_av_unetI/netI 0.0142
_diffrn_reflns_Laue_measured_fraction_full 1.000
_diffrn_reflns_Laue_measured_fraction_max 0.946
_diffrn_reflns_limit_h_max 13
_diffrn_reflns_limit_h_min -13
_diffrn_reflns_limit_k_max 14
_diffrn_reflns_limit_k_min -13
_diffrn_reflns_limit_l_max 32
_diffrn_reflns_limit_l_min -33
_diffrn_reflns_number 8704
_diffrn_reflns_point_group_measured_fraction_full 1.000
_diffrn_reflns_point_group_measured_fraction_max 0.946
_diffrn_reflns_theta_full 25.242
_diffrn_reflns_theta_max 31.378
_diffrn_reflns_theta_min 2.597
_diffrn_source 'fine-focus sealed tube'
_exptl_absorpt_coefficient_mu 0.489
_exptl_absorpt_correction_type multi-scan
_exptl_absorpt_process_details sadabs
_exptl_crystal_colour colorless
_exptl_crystal_density_diffrn 2.305
_exptl_crystal_description block
_exptl_crystal_F_000 1284
_exptl_crystal_size_max 0.120
_exptl_crystal_size_mid 0.080
_exptl_crystal_size_min 0.080
_exptl_transmission_factor_max 1.0000
_exptl_transmission_factor_min 0.8916
_refine_diff_density_max 1.016
_refine_diff_density_min -0.707
_refine_diff_density_rms 0.072
_refine_ls_extinction_method none
_refine_ls_goodness_of_fit_ref 1.097
_refine_ls_hydrogen_treatment refall
_refine_ls_matrix_type full
_refine_ls_number_parameters 87
_refine_ls_number_reflns 1325
_refine_ls_number_restraints 1
_refine_ls_restrained_S_all 1.096
_refine_ls_R_factor_all 0.0390
_refine_ls_R_factor_gt 0.0356
_refine_ls_shift/su_max 0.001
_refine_ls_shift/su_mean 0.000
_refine_ls_structure_factor_coef Fsqd
_refine_ls_weighting_details 'w=1/[\s^2^(Fo^2^)+(0.0378P)^2^+5.2306P] where P=(Fo^2^+2Fc^2^)/3'
_refine_ls_weighting_scheme calc
_refine_ls_wR_factor_gt 0.0881
_refine_ls_wR_factor_ref 0.0899
_reflns_Friedel_coverage 0.000
_reflns_number_gt 1238
_reflns_number_total 1325
_reflns_threshold_expression 'I > 2\s(I)'
_cod_data_source_file d1ce00910a2.cif
_cod_data_source_block 2_a
_cod_depositor_comments 'Adding full bibliography for 7243362--7243364.cif.'
_cod_original_cell_volume 1879.70(16)
_cod_database_code 7243362
_shelx_shelxl_version_number 2018/3
_shelx_space_group_comment
;
The symmetry employed for this shelxl refinement is uniquely defined
by the following loop, which should always be used as a source of
symmetry information in preference to the above space-group names.
They are only intended as comments.
;
_shelx_estimated_absorpt_t_min 0.944
_shelx_estimated_absorpt_t_max 0.962

loop_
_space_group_symop_operation_xyz
'x, y, z'
'-y, x-y, z'
'-x+y, -x, z'
'x+2/3, y+1/3, z+1/3'
'-y+2/3, x-y+1/3, z+1/3'
'-x+y+2/3, -x+1/3, z+1/3'
'x+1/3, y+2/3, z+2/3'
'-y+1/3, x-y+2/3, z+2/3'
'-x+y+1/3, -x+2/3, z+2/3'
'-x, -y, -z'
'y, -x+y, -z'
'x-y, x, -z'
'-x+2/3, -y+1/3, -z+1/3'
'y+2/3, -x+y+1/3, -z+1/3'
'x-y+2/3, x+1/3, -z+1/3'
'-x+1/3, -y+2/3, -z+2/3'
'y+1/3, -x+y+2/3, -z+2/3'
'x-y+1/3, x+2/3, -z+2/3'

loop_
_atom_site_label
_atom_site_type_symbol
_atom_site_fract_x
_atom_site_fract_y
_atom_site_fract_z
_atom_site_U_iso_or_equiv
_atom_site_adp_type
_atom_site_occupancy
_atom_site_site_symmetry_order
_atom_site_calc_flag
_atom_site_refinement_flags_posn
_atom_site_refinement_flags_adp
_atom_site_refinement_flags_occupancy
_atom_site_disorder_assembly
_atom_site_disorder_group
K K 0.666667 0.333333 0.833333 0.0315(2) Uani 1 6 d S T P . .
Na1 Na 0.666667 0.333333 0.66065(5) 0.0189(2) Uani 1 3 d S T P . .
Na2 Na 0.31274(10) 0.38088(8) 0.78406(3) 0.02602(18) Uani 1 1 d . . . . .
O3 O 0.58725(12) 0.50312(11) 0.71078(4) 0.0140(2) Uani 1 1 d . . . . .
O2 O 0.74382(12) 0.79162(11) 0.71102(4) 0.0136(2) Uani 1 1 d . . . . .
O4 O 0.32142(11) 0.45134(12) 0.69414(4) 0.0131(2) Uani 1 1 d . . . . .
O1 O 0.78193(13) 0.63418(12) 0.78052(5) 0.0169(2) Uani 1 1 d D . . . .
H1 H 0.846(3) 0.7197(19) 0.7951(11) 0.047(8) Uiso 1 1 d D . . . .
O5 O 0.20362(13) 0.52940(13) 0.82828(5) 0.0203(2) Uani 1 1 d . . . . .
C1 C 0.333333 0.666667 0.82860(10) 0.0137(4) Uani 1 3 d S T P . .
B1 B 0.70325(17) 0.64489(17) 0.73278(6) 0.0113(3) Uani 1 1 d . . . . .
B2 B 0.47402(17) 0.49950(17) 0.66681(6) 0.0104(3) Uani 1 1 d . . . . .
Li Li 0.333333 0.666667 0.666667 0.0210(13) Uani 1 6 d S T P . .

loop_
_atom_site_aniso_label
_atom_site_aniso_U_11
_atom_site_aniso_U_22
_atom_site_aniso_U_33
_atom_site_aniso_U_23
_atom_site_aniso_U_13
_atom_site_aniso_U_12
K 0.0179(2) 0.0179(2) 0.0587(7) 0.000 0.000 0.00897(12)
Na1 0.0129(3) 0.0129(3) 0.0309(6) 0.000 0.000 0.00646(15)
Na2 0.0425(4) 0.0232(3) 0.0184(3) 0.0010(2) 0.0022(3) 0.0210(3)
O3 0.0136(4) 0.0096(4) 0.0184(5) -0.0011(3) -0.0066(3) 0.0054(4)
O2 0.0117(4) 0.0090(4) 0.0176(5) 0.0012(3) -0.0053(3) 0.0033(3)
O4 0.0100(4) 0.0151(4) 0.0129(4) -0.0037(3) 0.0002(3) 0.0052(4)
O1 0.0179(5) 0.0132(5) 0.0184(5) -0.0005(4) -0.0084(4) 0.0071(4)
O5 0.0160(5) 0.0144(5) 0.0262(6) -0.0021(4) 0.0050(4) 0.0043(4)
C1 0.0145(6) 0.0145(6) 0.0120(10) 0.000 0.000 0.0073(3)
B1 0.0097(6) 0.0104(6) 0.0141(6) 0.0001(5) -0.0016(5) 0.0052(5)
B2 0.0095(6) 0.0095(6) 0.0124(6) -0.0018(4) -0.0019(4) 0.0049(5)
Li 0.0165(17) 0.0165(17) 0.030(3) 0.000 0.000 0.0083(9)

loop_
_atom_type_symbol
_atom_type_description
_atom_type_scat_dispersion_real
_atom_type_scat_dispersion_imag
_atom_type_scat_source
Li Li -0.0003 0.0001 'International Tables Vol C Tables 4.2.6.8 and 6.1.1.4'
H H 0.0000 0.0000 'International Tables Vol C Tables 4.2.6.8 and 6.1.1.4'
B B 0.0013 0.0007 'International Tables Vol C Tables 4.2.6.8 and 6.1.1.4'
O O 0.0106 0.0060 'International Tables Vol C Tables 4.2.6.8 and 6.1.1.4'
Na Na 0.0362 0.0249 'International Tables Vol C Tables 4.2.6.8 and 6.1.1.4'
K K 0.2009 0.2494 'International Tables Vol C Tables 4.2.6.8 and 6.1.1.4'
C C 0.0033 0.0016 'International Tables Vol C Tables 4.2.6.8 and 6.1.1.4'

loop_
_geom_angle_atom_site_label_1
_geom_angle_atom_site_label_2
_geom_angle_atom_site_label_3
_geom_angle
_geom_angle_site_symmetry_1
_geom_angle_site_symmetry_3
_geom_angle_publ_flag
O1 K O1 102.00(3) 18_546 17_556 ?
O1 K O1 180.00(3) 18_546 3_665 ?
O1 K O1 78.00(3) 17_556 3_665 ?
O1 K O1 102.00(3) 18_546 16_656 ?
O1 K O1 101.99(3) 17_556 16_656 ?
O1 K O1 78.00(3) 3_665 16_656 ?
O1 K O1 78.00(3) 18_546 2_655 ?
O1 K O1 180.0 17_556 2_655 ?
O1 K O1 102.00(3) 3_665 2_655 ?
O1 K O1 78.01(3) 16_656 2_655 ?
O1 K O1 78.01(3) 18_546 . ?
O1 K O1 78.01(3) 17_556 . ?
O1 K O1 101.99(3) 3_665 . ?
O1 K O1 180.0 16_656 . ?
O1 K O1 101.99(3) 2_655 . ?
O1 K Na2 41.43(3) 18_546 17_556 ?
O1 K Na2 70.17(2) 17_556 17_556 ?
O1 K Na2 138.57(3) 3_665 17_556 ?
O1 K Na2 133.49(3) 16_656 17_556 ?
O1 K Na2 109.83(2) 2_655 17_556 ?
O1 K Na2 46.52(3) . 17_556 ?
O1 K Na2 70.17(3) 18_546 18_546 ?
O1 K Na2 133.49(3) 17_556 18_546 ?
O1 K Na2 109.83(3) 3_665 18_546 ?
O1 K Na2 41.43(2) 16_656 18_546 ?
O1 K Na2 46.52(3) 2_655 18_546 ?
O1 K Na2 138.57(3) . 18_546 ?
Na2 K Na2 111.260(10) 17_556 18_546 ?
O1 K Na2 138.57(3) 18_546 2_655 ?
O1 K Na2 109.83(2) 17_556 2_655 ?
O1 K Na2 41.43(3) 3_665 2_655 ?
O1 K Na2 46.51(3) 16_656 2_655 ?
O1 K Na2 70.17(2) 2_655 2_655 ?
O1 K Na2 133.48(3) . 2_655 ?
Na2 K Na2 180.0 17_556 2_655 ?
Na2 K Na2 68.740(10) 18_546 2_655 ?
O1 K Na2 109.83(3) 18_546 3_665 ?
O1 K Na2 46.52(3) 17_556 3_665 ?
O1 K Na2 70.17(3) 3_665 3_665 ?
O1 K Na2 138.57(3) 16_656 3_665 ?
O1 K Na2 133.48(3) 2_655 3_665 ?
O1 K Na2 41.43(3) . 3_665 ?
Na2 K Na2 68.740(10) 17_556 3_665 ?
Na2 K Na2 180.0 18_546 3_665 ?
Na2 K Na2 111.259(10) 2_655 3_665 ?
O1 K Na2 133.49(3) 18_546 16_656 ?
O1 K Na2 41.43(2) 17_556 16_656 ?
O1 K Na2 46.52(3) 3_665 16_656 ?
O1 K Na2 70.17(2) 16_656 16_656 ?
O1 K Na2 138.57(2) 2_655 16_656 ?
O1 K Na2 109.83(2) . 16_656 ?
Na2 K Na2 111.260(10) 17_556 16_656 ?
Na2 K Na2 111.259(10) 18_546 16_656 ?
Na2 K Na2 68.740(10) 2_655 16_656 ?
Na2 K Na2 68.741(10) 3_665 16_656 ?
O1 K Na2 46.52(3) 18_546 . ?
O1 K Na2 138.57(3) 17_556 . ?
O1 K Na2 133.48(3) 3_665 . ?
O1 K Na2 109.83(2) 16_656 . ?
O1 K Na2 41.43(2) 2_655 . ?
O1 K Na2 70.17(2) . . ?
Na2 K Na2 68.742(10) 17_556 . ?
Na2 K Na2 68.742(10) 18_546 . ?
Na2 K Na2 111.258(10) 2_655 . ?
Na2 K Na2 111.259(10) 3_665 . ?
Na2 K Na2 179.998(19) 16_656 . ?
O3 Na1 O3 98.34(4) . 3_665 ?
O3 Na1 O3 98.34(4) . 2_655 ?
O3 Na1 O3 98.34(4) 3_665 2_655 ?
O3 Na1 O2 153.48(4) . 15_546 ?
O3 Na1 O2 98.94(3) 3_665 15_546 ?
O3 Na1 O2 59.29(3) 2_655 15_546 ?
O3 Na1 O2 98.94(3) . 13_666 ?
O3 Na1 O2 59.29(3) 3_665 13_666 ?
O3 Na1 O2 153.48(4) 2_655 13_666 ?
O2 Na1 O2 107.16(4) 15_546 13_666 ?
O3 Na1 O2 59.29(3) . 14_456 ?
O3 Na1 O2 153.47(4) 3_665 14_456 ?
O3 Na1 O2 98.94(3) 2_655 14_456 ?
O2 Na1 O2 107.16(4) 15_546 14_456 ?
O2 Na1 O2 107.16(4) 13_666 14_456 ?
O3 Na1 B2 102.30(4) . 3_665 ?
O3 Na1 B2 29.62(3) 3_665 3_665 ?
O3 Na1 B2 125.84(4) 2_655 3_665 ?
O2 Na1 B2 102.68(4) 15_546 3_665 ?
O2 Na1 B2 29.84(3) 13_666 3_665 ?
O2 Na1 B2 134.56(4) 14_456 3_665 ?
O3 Na1 B2 125.84(4) . 2_655 ?
O3 Na1 B2 102.30(4) 3_665 2_655 ?
O3 Na1 B2 29.62(3) 2_655 2_655 ?
O2 Na1 B2 29.84(3) 15_546 2_655 ?
O2 Na1 B2 134.56(4) 13_666 2_655 ?
O2 Na1 B2 102.68(4) 14_456 2_655 ?
B2 Na1 B2 119.767(6) 3_665 2_655 ?
O3 Na1 B2 29.62(3) . . ?
O3 Na1 B2 125.84(4) 3_665 . ?
O3 Na1 B2 102.30(4) 2_655 . ?
O2 Na1 B2 134.56(4) 15_546 . ?
O2 Na1 B2 102.68(4) 13_666 . ?
O2 Na1 B2 29.84(3) 14_456 . ?
B2 Na1 B2 119.768(6) 3_665 . ?
B2 Na1 B2 119.767(6) 2_655 . ?
O3 Na1 K 60.89(3) . . ?
O3 Na1 K 60.89(3) 3_665 . ?
O3 Na1 K 60.89(3) 2_655 . ?
O2 Na1 K 111.69(3) 15_546 . ?
O2 Na1 K 111.69(3) 13_666 . ?
O2 Na1 K 111.69(3) 14_456 . ?
B2 Na1 K 87.22(4) 3_665 . ?
B2 Na1 K 87.22(4) 2_655 . ?
B2 Na1 K 87.22(4) . . ?
O4 Na2 O5 101.21(5) . . ?
O4 Na2 O5 133.33(5) . 16_556 ?
O5 Na2 O5 91.35(5) . 16_556 ?
O4 Na2 O1 104.23(4) . 2_655 ?
O5 Na2 O1 152.10(5) . 2_655 ?
O5 Na2 O1 62.71(4) 16_556 2_655 ?
O4 Na2 O5 97.81(4) . 2_665 ?
O5 Na2 O5 51.98(5) . 2_665 ?
O5 Na2 O5 124.18(3) 16_556 2_665 ?
O1 Na2 O5 133.64(5) 2_655 2_665 ?
O4 Na2 O1 145.63(5) . 18_546 ?
O5 Na2 O1 82.07(4) . 18_546 ?
O5 Na2 O1 80.22(4) 16_556 18_546 ?
O1 Na2 O1 83.38(5) 2_655 18_546 ?
O5 Na2 O1 57.14(4) 2_665 18_546 ?
O4 Na2 O2 55.24(4) . 3_565 ?
O5 Na2 O2 86.92(4) . 3_565 ?
O5 Na2 O2 81.23(4) 16_556 3_565 ?
O1 Na2 O2 98.25(4) 2_655 3_565 ?
O5 Na2 O2 127.60(4) 2_665 3_565 ?
O1 Na2 O2 158.14(4) 18_546 3_565 ?
O4 Na2 C1 94.76(6) . . ?
O5 Na2 C1 26.53(3) . . ?
O5 Na2 C1 113.36(5) 16_556 . ?
O1 Na2 C1 156.20(5) 2_655 . ?
O5 Na2 C1 26.66(3) 2_665 . ?
O1 Na2 C1 72.88(5) 18_546 . ?
O2 Na2 C1 104.39(4) 3_565 . ?
O4 Na2 O3 54.02(4) . . ?
O5 Na2 O3 127.29(4) . . ?
O5 Na2 O3 140.70(4) 16_556 . ?
O1 Na2 O3 77.99(4) 2_655 . ?
O5 Na2 O3 83.14(4) 2_665 . ?
O1 Na2 O3 96.61(4) 18_546 . ?
O2 Na2 O3 105.08(4) 3_565 . ?
C1 Na2 O3 102.70(4) . . ?
O4 Na2 B2 26.15(4) . 14_456 ?
O5 Na2 B2 96.35(4) . 14_456 ?
O5 Na2 B2 108.49(5) 16_556 14_456 ?
O1 Na2 B2 101.42(4) 2_655 14_456 ?
O5 Na2 B2 115.23(4) 2_665 14_456 ?
O1 Na2 B2 171.22(5) 18_546 14_456 ?
O2 Na2 B2 29.16(3) 3_565 14_456 ?
C1 Na2 B2 101.92(5) . 14_456 ?
O3 Na2 B2 77.42(4) . 14_456 ?
O4 Na2 B2 25.46(4) . . ?
O5 Na2 B2 117.21(5) . . ?
O5 Na2 B2 143.19(5) 16_556 . ?
O1 Na2 B2 90.65(4) 2_655 . ?
O5 Na2 B2 92.49(4) 2_665 . ?
O1 Na2 B2 123.94(4) 18_546 . ?
O2 Na2 B2 77.91(4) 3_565 . ?
C1 Na2 B2 101.09(5) . . ?
O3 Na2 B2 28.65(3) . . ?
B2 Na2 B2 49.28(3) 14_456 . ?
O4 Na2 Na2 129.47(5) . 16_556 ?
O5 Na2 Na2 46.61(3) . 16_556 ?
O5 Na2 Na2 44.74(3) 16_556 16_556 ?
O1 Na2 Na2 106.80(4) 2_655 16_556 ?
O5 Na2 Na2 88.55(4) 2_665 16_556 ?
O1 Na2 Na2 77.25(3) 18_546 16_556 ?
O2 Na2 Na2 81.45(4) 3_565 16_556 ?
C1 Na2 Na2 70.01(4) . 16_556 ?
O3 Na2 Na2 171.49(4) . 16_556 ?
B2 Na2 Na2 107.96(4) 14_456 16_556 ?
B2 Na2 Na2 154.67(5) . 16_556 ?
B1 O3 B2 120.76(11) . . ?
B1 O3 Na1 118.90(8) . . ?
B2 O3 Na1 96.80(7) . . ?
B1 O3 Na2 107.89(8) . . ?
B2 O3 Na2 84.05(7) . . ?
Na1 O3 Na2 123.49(4) . . ?
B1 O2 B2 120.39(11) . 15_556 ?
B1 O2 Na1 129.65(8) . 13_666 ?
B2 O2 Na1 95.96(7) 15_556 13_666 ?
B1 O2 Na2 107.35(8) . 2_665 ?
B2 O2 Na2 85.32(7) 15_556 2_665 ?
Na1 O2 Na2 109.35(4) 13_666 2_665 ?
B2 O4 B2 124.22(7) . 14_456 ?
B2 O4 Li 90.04(7) . . ?
B2 O4 Li 89.93(7) 14_456 . ?
B2 O4 Na2 113.57(8) . . ?
B2 O4 Na2 111.75(8) 14_456 . ?
Li O4 Na2 124.57(5) . . ?
B1 O1 Na2 126.06(9) . 3_665 ?
B1 O1 Na2 116.26(9) . 17_556 ?
Na2 O1 Na2 108.67(4) 3_665 17_556 ?
B1 O1 K 118.99(8) . . ?
Na2 O1 K 91.28(4) 3_665 . ?
Na2 O1 K 86.31(3) 17_556 . ?
B1 O1 H1 115(2) . . ?
Na2 O1 H1 66(2) 3_665 . ?
Na2 O1 H1 58(2) 17_556 . ?
K O1 H1 124.1(19) . . ?
C1 O5 Na2 97.21(8) . . ?
C1 O5 Na2 146.79(13) . 16_556 ?
Na2 O5 Na2 88.65(5) . 16_556 ?
C1 O5 Na2 85.23(7) . 3_565 ?
Na2 O5 Na2 131.07(6) . 3_565 ?
Na2 O5 Na2 115.11(6) 16_556 3_565 ?
O5 C1 O5 119.997(4) 3_565 2_665 ?
O5 C1 O5 119.996(3) 3_565 . ?
O5 C1 O5 119.997(3) 2_665 . ?
O5 C1 Na2 56.26(6) 3_565 3_565 ?
O5 C1 Na2 157.21(15) 2_665 3_565 ?
O5 C1 Na2 68.11(7) . 3_565 ?
O5 C1 Na2 68.11(7) 3_565 2_665 ?
O5 C1 Na2 56.26(6) 2_665 2_665 ?
O5 C1 Na2 157.21(15) . 2_665 ?
Na2 C1 Na2 107.31(5) 3_565 2_665 ?
O5 C1 Na2 157.21(15) 3_565 . ?
O5 C1 Na2 68.11(7) 2_665 . ?
O5 C1 Na2 56.26(6) . . ?
Na2 C1 Na2 107.31(5) 3_565 . ?
Na2 C1 Na2 107.31(5) 2_665 . ?
O3 B1 O2 124.16(12) . . ?
O3 B1 O1 116.01(12) . . ?
O2 B1 O1 119.82(12) . . ?
O4 B2 O4 111.12(12) . 15_556 ?
O4 B2 O3 108.06(11) . . ?
O4 B2 O3 111.31(10) 15_556 . ?
O4 B2 O2 111.48(10) . 14_456 ?
O4 B2 O2 107.45(11) 15_556 14_456 ?
O3 B2 O2 107.38(10) . 14_456 ?
O4 B2 Li 55.56(6) . . ?
O4 B2 Li 55.56(6) 15_556 . ?
O3 B2 Li 126.44(9) . . ?
O2 B2 Li 126.18(9) 14_456 . ?
O4 B2 Na1 130.42(9) . . ?
O4 B2 Na1 118.45(8) 15_556 . ?
O3 B2 Na1 53.59(6) . . ?
O2 B2 Na1 54.20(6) 14_456 . ?
Li B2 Na1 174.00(6) . . ?
O4 B2 Na2 130.39(9) . 15_556 ?
O3 B2 Na2 120.25(8) . 15_556 ?
O2 B2 Na2 65.52(7) 14_456 15_556 ?
Li B2 Na2 85.29(4) . 15_556 ?
Na1 B2 Na2 89.89(5) . 15_556 ?
O4 B2 Na2 130.69(9) 15_556 . ?
O3 B2 Na2 67.30(7) . . ?
O2 B2 Na2 120.18(8) 14_456 . ?
Li B2 Na2 84.72(4) . . ?
Na1 B2 Na2 100.16(5) . . ?
Na2 B2 Na2 169.93(6) 15_556 . ?
O4 Li O4 111.10(2) 15_556 14_456 ?
O4 Li O4 68.90(2) 15_556 . ?
O4 Li O4 68.90(2) 14_456 . ?
O4 Li O4 180.0 15_556 3_565 ?
O4 Li O4 68.90(2) 14_456 3_565 ?
O4 Li O4 111.10(2) . 3_565 ?
O4 Li O4 68.90(2) 15_556 2_665 ?
O4 Li O4 180.0 14_456 2_665 ?
O4 Li O4 111.10(2) . 2_665 ?
O4 Li O4 111.10(2) 3_565 2_665 ?
O4 Li O4 111.10(2) 15_556 13_566 ?
O4 Li O4 111.10(2) 14_456 13_566 ?
O4 Li O4 180.00(5) . 13_566 ?
O4 Li O4 68.90(2) 3_565 13_566 ?
O4 Li O4 68.90(2) 2_665 13_566 ?
O4 Li B2 34.39(4) 15_556 15_556 ?
O4 Li B2 145.49(4) 14_456 15_556 ?
O4 Li B2 90.00(4) . 15_556 ?
O4 Li B2 145.61(4) 3_565 15_556 ?
O4 Li B2 34.51(4) 2_665 15_556 ?
O4 Li B2 90.00(4) 13_566 15_556 ?
O4 Li B2 90.00(4) 15_556 14_456 ?
O4 Li B2 34.39(4) 14_456 14_456 ?
O4 Li B2 34.51(4) . 14_456 ?
O4 Li B2 90.00(4) 3_565 14_456 ?
O4 Li B2 145.61(4) 2_665 14_456 ?
O4 Li B2 145.49(4) 13_566 14_456 ?
B2 Li B2 120.0 15_556 14_456 ?
O4 Li B2 145.61(4) 15_556 3_565 ?
O4 Li B2 34.51(4) 14_456 3_565 ?
O4 Li B2 90.00(4) . 3_565 ?
O4 Li B2 34.39(4) 3_565 3_565 ?
O4 Li B2 145.49(4) 2_665 3_565 ?
O4 Li B2 90.00(4) 13_566 3_565 ?
B2 Li B2 180.0 15_556 3_565 ?
B2 Li B2 59.999(1) 14_456 3_565 ?
O4 Li B2 90.00(4) 15_556 2_665 ?
O4 Li B2 145.61(4) 14_456 2_665 ?
O4 Li B2 145.49(4) . 2_665 ?
O4 Li B2 90.00(4) 3_565 2_665 ?
O4 Li B2 34.39(4) 2_665 2_665 ?
O4 Li B2 34.51(4) 13_566 2_665 ?
B2 Li B2 59.999(1) 15_556 2_665 ?
B2 Li B2 180.0 14_456 2_665 ?
B2 Li B2 120.0 3_565 2_665 ?
O4 Li B2 34.51(4) 15_556 . ?
O4 Li B2 90.00(4) 14_456 . ?
O4 Li B2 34.39(4) . . ?
O4 Li B2 145.49(4) 3_565 . ?
O4 Li B2 90.00(4) 2_665 . ?
O4 Li B2 145.61(4) 13_566 . ?
B2 Li B2 60.001(1) 15_556 . ?
B2 Li B2 60.0 14_456 . ?
B2 Li B2 119.999(1) 3_565 . ?
B2 Li B2 120.000(1) 2_665 . ?
O4 Li B2 145.49(4) 15_556 13_566 ?
O4 Li B2 90.00(4) 14_456 13_566 ?
O4 Li B2 145.61(4) . 13_566 ?
O4 Li B2 34.51(4) 3_565 13_566 ?
O4 Li B2 90.00(4) 2_665 13_566 ?
O4 Li B2 34.39(4) 13_566 13_566 ?
B2 Li B2 119.999(1) 15_556 13_566 ?
B2 Li B2 119.999(1) 14_456 13_566 ?
B2 Li B2 60.0 3_565 13_566 ?
B2 Li B2 60.0 2_665 13_566 ?
B2 Li B2 180.0 . 13_566 ?

loop_
_geom_bond_atom_site_label_1
_geom_bond_atom_site_label_2
_geom_bond_distance
_geom_bond_site_symmetry_2
_geom_bond_publ_flag
K O1 2.8143(10) 18_546 ?
K O1 2.8144(11) 17_556 ?
K O1 2.8144(10) 3_665 ?
K O1 2.8144(10) 16_656 ?
K O1 2.8144(11) 2_655 ?
K O1 2.8144(10) . ?
K Na2 3.8293(8) 17_556 ?
K Na2 3.8293(8) 18_546 ?
K Na2 3.8293(8) 2_655 ?
K Na2 3.8293(8) 3_665 ?
K Na2 3.8294(8) 16_656 ?
K Na2 3.8294(8) . ?
Na1 O3 2.4242(12) . ?
Na1 O3 2.4243(12) 3_665 ?
Na1 O3 2.4243(12) 2_655 ?
Na1 O2 2.4392(11) 15_546 ?
Na1 O2 2.4392(11) 13_666 ?
Na1 O2 2.4392(11) 14_456 ?
Na1 B2 2.9912(14) 3_665 ?
Na1 B2 2.9912(14) 2_655 ?
Na1 B2 2.9912(14) . ?
Na2 O4 2.2095(12) . ?
Na2 O5 2.3899(13) . ?
Na2 O5 2.4670(13) 16_556 ?
Na2 O1 2.5346(13) 2_655 ?
Na2 O5 2.6550(14) 2_665 ?
Na2 O1 2.7842(14) 18_546 ?
Na2 O2 2.7954(13) 3_565 ?
Na2 C1 2.8513(11) . ?
Na2 O3 2.8647(13) . ?
Na2 B2 3.0613(16) 14_456 ?
Na2 B2 3.0886(16) . ?
Na2 Na2 3.3941(15) 16_556 ?
O3 B1 1.3589(17) . ?
O3 B2 1.4888(17) . ?
O2 B1 1.3606(17) . ?
O2 B2 1.4965(17) 15_556 ?
O4 B2 1.4484(17) . ?
O4 B2 1.4527(17) 14_456 ?
O4 Li 2.1148(10) . ?
O1 B1 1.3858(17) . ?
O1 H1 0.815(10) . ?
O5 C1 1.2838(11) . ?
B2 Li 2.5642(14) . ?

loop_
_geom_hbond_atom_site_label_D
_geom_hbond_atom_site_label_H
_geom_hbond_atom_site_label_A
_geom_hbond_distance_DH
_geom_hbond_distance_HA
_geom_hbond_distance_DA
_geom_hbond_angle_DHA
_geom_hbond_site_symmetry_A
_geom_hbond_publ_flag
O1 H1 O5 0.815(10) 1.816(13) 2.6035(15) 162(3) 18_656 yes
